data_7240024
loop_
_publ_author_name
'Liang, Xiaoqiang'
'Cao, Tingting'
'Wang, Li'
'Zheng, Changzheng'
'Zhao, Yamei'
'Zhang, Feng'
'Wen, Chen'
'Feng, Lei'
'Wan, Chengan'

_publ_section_title
;
 From an organic ligand to a metal--organic coordination polymer, and to a
 metal--organic coordination polymer--cocrystal composite: a continuous
 promotion of the proton conductivity of crystalline materials
;
_journal_issue 8
_journal_name_full CrystEngComm
_journal_page_first 1414
_journal_page_last 1424
_journal_paper_doi 10.1039/C9CE01716J
_journal_volume 22
_journal_year 2020
_chemical_formula_moiety 'C9 H8 Cu I N4'
_chemical_formula_sum 'C9 H8 Cu I N4'
_chemical_formula_weight 362.63
_space_group_crystal_system triclinic
_space_group_IT_number 2
_space_group_name_Hall '-P 1'
_space_group_name_H-M_alt 'P -1'
_atom_sites_solution_hydrogens geom
_audit_creation_method SHELXL-2014/7
_audit_update_record
;
2019-10-23 deposited with the CCDC.	2020-01-06 downloaded from the CCDC.
;
_cell_angle_alpha 106.70(2)
_cell_angle_beta 98.23(3)
_cell_angle_gamma 107.36(2)
_cell_formula_units_Z 2
_cell_length_a 7.337(12)
_cell_length_b 8.408(14)
_cell_length_c 9.584(16)
_cell_measurement_reflns_used 1439
_cell_measurement_temperature 296(2)
_cell_measurement_theta_max 28.16
_cell_measurement_theta_min 2.28
_cell_volume 523.3(15)
_computing_cell_refinement 'SMART '
_computing_data_collection 'SMART (Brucker, 2008)'
_computing_data_reduction 'SANIT (Brucker, 2008) '
_computing_molecular_graphics 'SHELXTL(Brucker, 2008)'
_computing_publication_material 'SHELXTL(Brucker, 2008)'
_computing_structure_refinement 'SHELXL-2014/7 (Sheldrick, 2014)'
_computing_structure_solution 'SHELXTL(Brucker, 2008)'
_diffrn_ambient_temperature 296(2)
_diffrn_measured_fraction_theta_full 0.989
_diffrn_measured_fraction_theta_max 0.989
_diffrn_measurement_device_type 'CCD area detector'
_diffrn_measurement_method ' phi and omega scans'
_diffrn_radiation_type MoK\a
_diffrn_radiation_wavelength 0.71073
_diffrn_reflns_av_R_equivalents 0.1104
_diffrn_reflns_av_unetI/netI 0.0807
_diffrn_reflns_Laue_measured_fraction_full 0.989
_diffrn_reflns_Laue_measured_fraction_max 0.989
_diffrn_reflns_limit_h_max 8
_diffrn_reflns_limit_h_min -8
_diffrn_reflns_limit_k_max 9
_diffrn_reflns_limit_k_min -9
_diffrn_reflns_limit_l_max 10
_diffrn_reflns_limit_l_min -11
_diffrn_reflns_number 2895
_diffrn_reflns_point_group_measured_fraction_full 0.989
_diffrn_reflns_point_group_measured_fraction_max 0.989
_diffrn_reflns_theta_full 25.026
_diffrn_reflns_theta_max 25.026
_diffrn_reflns_theta_min 2.709
_exptl_absorpt_coefficient_mu 5.006
_exptl_absorpt_correction_T_max 0.68
_exptl_absorpt_correction_T_min 0.40
_exptl_absorpt_correction_type multi-scan
_exptl_absorpt_process_details SADABS;Bruker,2008
_exptl_crystal_colour orange
_exptl_crystal_density_diffrn 2.301
_exptl_crystal_description rod
_exptl_crystal_F_000 344
_exptl_crystal_preparation 'proton conduction'
_exptl_crystal_size_max 0.250
_exptl_crystal_size_mid 0.150
_exptl_crystal_size_min 0.080
_refine_diff_density_max 2.275
_refine_diff_density_min -1.336
_refine_diff_density_rms 0.246
_refine_ls_extinction_method none
_refine_ls_goodness_of_fit_ref 1.009
_refine_ls_hydrogen_treatment constr
_refine_ls_matrix_type full
_refine_ls_number_parameters 136
_refine_ls_number_reflns 1826
_refine_ls_number_restraints 0
_refine_ls_restrained_S_all 1.009
_refine_ls_R_factor_all 0.0666
_refine_ls_R_factor_gt 0.0596
_refine_ls_shift/su_max 0.000
_refine_ls_shift/su_mean 0.000
_refine_ls_structure_factor_coef Fsqd
_refine_ls_weighting_details 'w=1/[\s^2^(Fo^2^)+(0.1055P)^2^] where P=(Fo^2^+2Fc^2^)/3'
_refine_ls_weighting_scheme calc
_refine_ls_wR_factor_gt 0.1520
_refine_ls_wR_factor_ref 0.1588
_reflns_Friedel_coverage 0.000
_reflns_number_gt 1636
_reflns_number_total 1826
_reflns_threshold_expression 'I > 2\s(I)'
_cod_data_source_file c9ce01716j2.cif
_cod_data_source_block 2
_cod_depositor_comments 'Adding full bibliography for 7240022--7240024.cif.'
_cod_database_code 7240024
_shelx_shelxl_version_number 2014/7
_shelx_space_group_comment
;
The symmetry employed for this shelxl refinement is uniquely defined
by the following loop, which should always be used as a source of
symmetry information in preference to the above space-group names.
They are only intended as comments.
;
_shelx_estimated_absorpt_t_min 0.368
_shelx_estimated_absorpt_t_max 0.690

loop_
_space_group_symop_operation_xyz
'x, y, z'
'-x, -y, -z'

loop_
_atom_site_label
_atom_site_type_symbol
_atom_site_fract_x
_atom_site_fract_y
_atom_site_fract_z
_atom_site_U_iso_or_equiv
_atom_site_adp_type
_atom_site_occupancy
_atom_site_site_symmetry_order
_atom_site_calc_flag
_atom_site_refinement_flags_posn
_atom_site_refinement_flags_adp
_atom_site_refinement_flags_occupancy
_atom_site_disorder_assembly
_atom_site_disorder_group
C1 C 0.2979(12) 0.5472(11) 0.1475(9) 0.0276(17) Uani 1 1 d . . . . .
C2 C 0.2167(12) 0.7270(11) 0.0278(8) 0.0263(17) Uani 1 1 d . . . . .
C3 C 0.1310(13) 0.7930(12) 0.1412(9) 0.0322(19) Uani 1 1 d . . . . .
H3 H 0.0704 0.8750 0.1381 0.039 Uiso 1 1 calc R U . . .
C4 C 0.1419(13) 0.7286(13) 0.2595(9) 0.035(2) Uani 1 1 d . . . . .
H4 H 0.0868 0.7700 0.3375 0.042 Uiso 1 1 calc R U . . .
C5 C 0.2969(14) 0.9121(13) 0.6714(9) 0.038(2) Uani 1 1 d . . . . .
H5 H 0.3253 0.9540 0.5942 0.045 Uiso 1 1 calc R U . . .
C6 C 0.2791(13) 1.0294(12) 0.7999(10) 0.0341(19) Uani 1 1 d . . . . .
H6 H 0.2893 1.1444 0.8065 0.041 Uiso 1 1 calc R U . . .
C7 C 0.2460(13) 0.9704(12) 0.9170(9) 0.0324(19) Uani 1 1 d . . . . .
H7 H 0.2336 1.0451 1.0049 0.039 Uiso 1 1 calc R U . . .
C8 C 0.2313(12) 0.7964(11) 0.9019(9) 0.0248(16) Uani 1 1 d . . . . .
C9 C 0.2406(13) 0.6880(11) 0.7659(8) 0.0290(18) Uani 1 1 d . . . . .
H9 H 0.2211 0.5696 0.7529 0.035 Uiso 1 1 calc R U . . .
Cu1 Cu 0.3255(2) 0.58554(17) 0.46900(12) 0.0440(4) Uani 1 1 d . . . . .
I1 I 0.73782(8) 0.73758(7) 0.52725(6) 0.0348(3) Uani 1 1 d . . . . .
N1 N 0.2285(11) 0.6089(10) 0.2669(7) 0.0303(16) Uani 1 1 d . . . . .
N2 N 0.3748(12) 0.4182(10) 0.1435(8) 0.0381(18) Uani 1 1 d . . . . .
H2A H 0.3786 0.3774 0.2162 0.046 Uiso 1 1 calc R U . . .
H2B H 0.4197 0.3772 0.0684 0.046 Uiso 1 1 calc R U . . .
N3 N 0.2995(10) 0.6067(9) 0.0286(7) 0.0271(15) Uani 1 1 d . . . . .
N4 N 0.2763(11) 0.7448(10) 0.6517(7) 0.0315(16) Uani 1 1 d . . . . .

loop_
_atom_site_aniso_label
_atom_site_aniso_U_11
_atom_site_aniso_U_22
_atom_site_aniso_U_33
_atom_site_aniso_U_23
_atom_site_aniso_U_13
_atom_site_aniso_U_12
C1 0.036(4) 0.031(4) 0.020(4) 0.012(3) 0.010(3) 0.014(4)
C2 0.035(4) 0.030(4) 0.020(4) 0.013(3) 0.009(3) 0.017(4)
C3 0.044(5) 0.044(5) 0.023(4) 0.019(4) 0.011(3) 0.028(4)
C4 0.043(5) 0.048(5) 0.028(4) 0.019(4) 0.018(4) 0.027(5)
C5 0.053(6) 0.049(6) 0.024(4) 0.027(4) 0.012(4) 0.022(5)
C6 0.040(5) 0.027(4) 0.037(5) 0.017(4) 0.000(4) 0.012(4)
C7 0.038(5) 0.031(4) 0.027(4) 0.007(4) 0.004(3) 0.014(4)
C8 0.033(4) 0.029(4) 0.022(4) 0.016(3) 0.011(3) 0.015(4)
C9 0.047(5) 0.032(4) 0.021(4) 0.016(3) 0.011(3) 0.023(4)
Cu1 0.0748(9) 0.0503(8) 0.0237(6) 0.0221(5) 0.0219(5) 0.0323(7)
I1 0.0405(4) 0.0342(4) 0.0355(4) 0.0194(3) 0.0097(3) 0.0145(3)
N1 0.042(4) 0.037(4) 0.021(3) 0.015(3) 0.011(3) 0.019(3)
N2 0.069(5) 0.046(4) 0.024(4) 0.024(3) 0.020(3) 0.039(4)
N3 0.039(4) 0.034(4) 0.015(3) 0.013(3) 0.011(3) 0.017(3)
N4 0.039(4) 0.039(4) 0.020(3) 0.013(3) 0.005(3) 0.018(3)

loop_
_atom_type_symbol
_atom_type_description
_atom_type_scat_dispersion_real
_atom_type_scat_dispersion_imag
_atom_type_scat_source
C C 0.0033 0.0016 'International Tables Vol C Tables 4.2.6.8 and 6.1.1.4'
H H 0.0000 0.0000 'International Tables Vol C Tables 4.2.6.8 and 6.1.1.4'
Cu Cu 0.3201 1.2651 'International Tables Vol C Tables 4.2.6.8 and 6.1.1.4'
I I -0.4742 1.8119 'International Tables Vol C Tables 4.2.6.8 and 6.1.1.4'
N N 0.0061 0.0033 'International Tables Vol C Tables 4.2.6.8 and 6.1.1.4'

loop_
_geom_angle_atom_site_label_1
_geom_angle_atom_site_label_2
_geom_angle_atom_site_label_3
_geom_angle
_geom_angle_site_symmetry_1
_geom_angle_site_symmetry_3
_geom_angle_publ_flag
N1 C1 N2 118.6(7) . . ?
N1 C1 N3 124.9(8) . . ?
N2 C1 N3 116.5(7) . . ?
N3 C2 C3 122.8(7) . . ?
N3 C2 C8 115.7(7) . 1_554 ?
C3 C2 C8 121.3(7) . 1_554 ?
C2 C3 C4 115.8(8) . . ?
C2 C3 H3 122.1 . . ?
C4 C3 H3 122.1 . . ?
N1 C4 C3 123.4(7) . . ?
N1 C4 H4 118.3 . . ?
C3 C4 H4 118.3 . . ?
N4 C5 C6 124.3(8) . . ?
N4 C5 H5 117.8 . . ?
C6 C5 H5 117.8 . . ?
C7 C6 C5 118.0(8) . . ?
C7 C6 H6 121.0 . . ?
C5 C6 H6 121.0 . . ?
C6 C7 C8 119.0(8) . . ?
C6 C7 H7 120.5 . . ?
C8 C7 H7 120.5 . . ?
C9 C8 C7 118.1(7) . . ?
C9 C8 C2 119.0(8) . 1_556 ?
C7 C8 C2 122.8(7) . 1_556 ?
N4 C9 C8 123.4(8) . . ?
N4 C9 H9 118.3 . . ?
C8 C9 H9 118.3 . . ?
N4 Cu1 N1 116.3(3) . . ?
N4 Cu1 I1 112.5(2) . 2_666 ?
N1 Cu1 I1 117.2(2) . 2_666 ?
N4 Cu1 I1 100.7(2) . . ?
N1 Cu1 I1 103.2(2) . . ?
I1 Cu1 I1 103.99(6) 2_666 . ?
Cu1 I1 Cu1 76.01(6) 2_666 . ?
C1 N1 C4 115.8(7) . . ?
C1 N1 Cu1 120.7(6) . . ?
C4 N1 Cu1 120.8(5) . . ?
C1 N2 H2A 120.0 . . ?
C1 N2 H2B 120.0 . . ?
H2A N2 H2B 120.0 . . ?
C2 N3 C1 117.1(6) . . ?
C5 N4 C9 117.0(7) . . ?
C5 N4 Cu1 122.5(6) . . ?
C9 N4 Cu1 120.1(6) . . ?

loop_
_geom_bond_atom_site_label_1
_geom_bond_atom_site_label_2
_geom_bond_distance
_geom_bond_site_symmetry_2
_geom_bond_publ_flag
C1 N1 1.349(10) . ?
C1 N2 1.359(11) . ?
C1 N3 1.370(10) . ?
C2 N3 1.328(10) . ?
C2 C3 1.394(11) . ?
C2 C8 1.487(11) 1_554 ?
C3 C4 1.392(12) . ?
C3 H3 0.9300 . ?
C4 N1 1.353(12) . ?
C4 H4 0.9300 . ?
C5 N4 1.323(13) . ?
C5 C6 1.390(13) . ?
C5 H5 0.9300 . ?
C6 C7 1.375(13) . ?
C6 H6 0.9300 . ?
C7 C8 1.397(12) . ?
C7 H7 0.9300 . ?
C8 C9 1.384(11) . ?
C8 C2 1.487(11) 1_556 ?
C9 N4 1.343(11) . ?
C9 H9 0.9300 . ?
Cu1 N4 2.028(7) . ?
Cu1 N1 2.050(7) . ?
Cu1 I1 2.628(5) 2_666 ?
Cu1 I1 2.810(5) . ?
I1 Cu1 2.628(5) 2_666 ?
N2 H2A 0.8600 . ?
N2 H2B 0.8600 . ?

loop_
_geom_hbond_atom_site_label_D
_geom_hbond_atom_site_label_H
_geom_hbond_atom_site_label_A
_geom_hbond_distance_DH
_geom_hbond_distance_HA
_geom_hbond_distance_DA
_geom_hbond_angle_DHA
_geom_hbond_site_symmetry_A
N2 H2B N3 0.86 2.36 3.115(10) 146.4 2_665
N2 H2A I1 0.86 3.03 3.851(9) 160.1 2_666
C9 H9 I1 0.93 3.27 3.925(9) 129.4 2_666
C5 H5 I1 0.93 3.25 3.987(10) 137.2 2_676
N2 H2B N3 0.86 2.36 3.115(10) 146.4 2_665
C9 H9 I1 0.93 3.27 3.925(9) 129.4 2_666
C5 H5 I1 0.93 3.25 3.987(10) 137.2 2_676
C5 H5 I1 0.93 3.25 3.987(10) 137.2 2_676
C9 H9 I1 0.93 3.27 3.925(9) 129.4 2_666
N2 H2B N3 0.86 2.36 3.115(10) 146.4 2_665

loop_
_geom_torsion_atom_site_label_1
_geom_torsion_atom_site_label_2
_geom_torsion_atom_site_label_3
_geom_torsion_atom_site_label_4
_geom_torsion
_geom_torsion_site_symmetry_1
_geom_torsion_site_symmetry_2
_geom_torsion_site_symmetry_3
_geom_torsion_site_symmetry_4
_geom_torsion_publ_flag
N3 C2 C3 C4 1.7(13) . . . . ?
C8 C2 C3 C4 -174.5(8) 1_554 . . . ?
C2 C3 C4 N1 -0.2(14) . . . . ?
N4 C5 C6 C7 2.9(14) . . . . ?
C5 C6 C7 C8 -0.2(13) . . . . ?
C6 C7 C8 C9 -3.3(12) . . . . ?
C6 C7 C8 C2 173.4(8) . . . 1_556 ?
C7 C8 C9 N4 4.7(13) . . . . ?
C2 C8 C9 N4 -172.2(8) 1_556 . . . ?
N2 C1 N1 C4 -175.7(8) . . . . ?
N3 C1 N1 C4 5.2(13) . . . . ?
N2 C1 N1 Cu1 22.9(11) . . . . ?
N3 C1 N1 Cu1 -156.1(7) . . . . ?
C3 C4 N1 C1 -3.0(14) . . . . ?
C3 C4 N1 Cu1 158.3(7) . . . . ?
C3 C2 N3 C1 0.2(13) . . . . ?
C8 C2 N3 C1 176.6(7) 1_554 . . . ?
N1 C1 N3 C2 -3.9(13) . . . . ?
N2 C1 N3 C2 177.0(8) . . . . ?
C6 C5 N4 C9 -1.7(14) . . . . ?
C6 C5 N4 Cu1 -175.0(7) . . . . ?
C8 C9 N4 C5 -2.2(13) . . . . ?
C8 C9 N4 Cu1 171.3(6) . . . . ?
